data_7060652
loop_
_publ_author_name
'Juneja, Navkiran'
'Unruh, Daniel K.'
'Groeneman, Ryan H.'
'Hutchins, Kristin M.'

_publ_section_title
;
 Positive thermal expansion facilitates the formation of argentophilic
 forces following an order--disorder phase transition
;
_journal_issue 20
_journal_name_full 'New Journal of Chemistry'
_journal_page_first 8898
_journal_page_last 8901
_journal_paper_doi 10.1039/D1NJ00312G
_journal_volume 45
_journal_year 2021
_chemical_formula_moiety 'C27 H22 Ag F3 N2 O3 S'
_chemical_formula_sum 'C27 H22 Ag F3 N2 O3 S'
_chemical_formula_weight 619.39
_space_group_crystal_system monoclinic
_space_group_IT_number 15
_space_group_name_Hall '-C 2yc'
_space_group_name_H-M_alt 'C 1 2/c 1'
_atom_sites_solution_hydrogens geom
_atom_sites_solution_primary dual
_audit_creation_date 2021-01-07
_audit_creation_method
;
Olex2 1.3-ac4
(compiled 2020.03.28 svn.rd84adfe8 for Rigaku Oxford Diffraction, GUI svn.r6032)
;
_audit_update_record
;
2021-01-13 deposited with the CCDC.	2021-05-03 downloaded from the CCDC.
;
_cell_angle_alpha 90
_cell_angle_beta 94.823(2)
_cell_angle_gamma 90
_cell_formula_units_Z 8
_cell_length_a 22.6717(5)
_cell_length_b 12.8018(4)
_cell_length_c 18.1125(4)
_cell_measurement_reflns_used 15653
_cell_measurement_temperature 270.04(10)
_cell_measurement_theta_max 73.8310
_cell_measurement_theta_min 3.8880
_cell_volume 5238.3(2)
_computing_cell_refinement 'CrysAlisPro 1.171.40.84a (Rigaku OD, 2020)'
_computing_data_collection 'CrysAlisPro 1.171.40.84a (Rigaku OD, 2020)'
_computing_data_reduction 'CrysAlisPro 1.171.40.84a (Rigaku OD, 2020)'
_computing_molecular_graphics 'Olex2 1.3-ac4 (Dolomanov et al., 2009)'
_computing_publication_material 'Olex2 1.3-ac4 (Dolomanov et al., 2009)'
_computing_structure_refinement 'XL  (Sheldrick, 2008)'
_computing_structure_solution 'SHELXT 2018/2 (Sheldrick, 2018)'
_diffrn_ambient_environment N~2~
_diffrn_ambient_temperature 270.04(10)
_diffrn_detector 'Hybrid Pixel Array Detector'
_diffrn_detector_area_resol_mean 10.0000
_diffrn_detector_type HyPix
_diffrn_measured_fraction_theta_full 0.990
_diffrn_measured_fraction_theta_max 0.922
_diffrn_measurement_details
;
List of Runs (angles in degrees, time in seconds):

  # Type    Start    End  Width  t~exp~   \w     \q     \k     \f   Frames
#--------------------------------------------------------------------------
  1  \w     86.00 129.00   0.50    0.70    --  107.75  77.00 150.00   86
  2  \w    147.00 173.00   0.50    0.70    --  107.75  77.00   0.00   52
  3  \w     90.00 126.00   0.50    0.70    --  107.75  77.00-150.00   72
  4  \w     85.00 121.00   0.50    0.70    --  107.75  77.00-180.00   72
  5  \w    150.00 176.00   0.50    0.70    --  107.75  77.00-180.00   52
  6  \w     89.00 145.00   0.50    0.70    --  107.75  77.00-120.00  112
  7  \w     91.00 159.00   0.50    0.70    --  107.75  61.00-120.00  136
  8  \w     94.00 142.00   0.50    0.70    --  107.75  61.00-150.00   96
  9  \w    138.00 167.00   0.50    0.70    --  107.75  45.00  30.00   58
 10  \w     94.00 178.00   0.50    0.70    --  107.75  52.00 105.00  168
 11  \w    141.00 177.00   0.50    0.70    --  107.75  77.00 150.00   72
 12  \w     92.00 156.00   0.50    0.70    --  107.75  61.00 150.00  128
 13  \w     35.00 121.00   0.50    0.18    --   48.09  52.00 105.00  172
 14  \w    108.00 172.00   0.50    0.70    --  107.75  45.00  90.00  128
 15  \w    111.00 177.00   0.50    0.70    --  107.75  45.00  60.00  132
 16  \w    100.00 133.00   0.50    0.70    --  107.75  45.00  30.00   66
 17  \w     95.00 153.00   0.50    0.70    --  107.75  15.00-120.00  116
 18  \w     36.00 121.00   0.50    0.18    --   48.09  38.00 -90.00  170
 19  \w    -23.00  62.00   0.50    0.18    --   48.09 -52.00 -39.00  170
 20  \w    -26.00  28.00   0.50    0.18    --   48.09 -19.00-180.00  108
 21  \w    -26.00  28.00   0.50    0.18    --   48.09 -19.00 -30.00  108
 22  \w    -26.00  28.00   0.50    0.18    --   48.09 -19.00   0.00  108
 23  \w     35.00 104.00   0.50    0.70    --  107.75 -94.00  30.00  138
 24  \w     36.00 103.00   0.50    0.70    --  107.75 -77.00  60.00  134
 25  \w     42.00  88.00   0.50    0.70    --  107.75-125.00  30.00   92
 26  \w     35.00  63.00   0.50    0.70    --  107.75 -61.00  30.00   56
 27  \w     67.00  99.00   0.50    0.70    --  107.75 -77.00 -60.00   64
 28  \w     36.00  72.00   0.50    0.70    --  107.75 -61.00 -60.00   72
 29  \w     36.00  73.00   0.50    0.70    --  107.75 -61.00 -90.00   74
 30  \w     35.00  61.00   0.50    0.70    --  107.75 -52.00 -39.00   52
 31  \w     37.00  77.00   0.50    0.70    --  107.75-125.00-120.00   80
 32  \w     35.00 106.00   0.50    0.70    --  107.75 -77.00-120.00  142
 33  \w     35.00  63.00   0.50    0.70    --  107.75 -61.00-120.00   56
 34  \w     43.00  72.00   0.50    0.70    --  107.75 -61.00-180.00   58
 35  \w    -57.00  24.00   0.50    0.18    --  -48.09  52.00 105.00  162
 36  \w    -57.00 -14.00   0.50    0.70    --  -86.25  52.00 105.00   86
 37  \w    -49.00 -14.00   0.50    0.70    --  -86.25  45.00  60.00   70
 38  \w    -49.00 -14.00   0.50    0.70    --  -86.25  45.00 -60.00   70
 39  \w    -49.00 -14.00   0.50    0.70    --  -86.25  45.00-120.00   70
 40  \w    -49.00 -14.00   0.50    0.70    --  -86.25  45.00-150.00   70
 41  \w   -161.00 -73.00   0.50    0.70    --  -86.25 -30.00-150.00  176
 42  \w   -159.00 -63.00   0.50    0.70    --  -86.25 -77.00-150.00  192
 43  \w   -159.00 -63.00   0.50    0.70    --  -86.25 -77.00-120.00  192
 44  \w   -121.00 -36.00   0.50    0.18    --  -48.09 -38.00-180.00  170
 45  \w   -158.00 -73.00   0.50    0.70    --  -86.25 -45.00 -90.00  170
 46  \w   -159.00 -72.00   0.50    0.70    --  -86.25 -52.00 -39.00  174
 47  \w   -120.00 -34.00   0.50    0.18    --  -48.09 -52.00 -39.00  172
 48  \w   -121.00 -73.00   0.50    0.18    --  -48.09-125.00  30.00   96
 49  \w   -121.00 -73.00   0.50    0.18    --  -48.09-125.00-150.00   96
;
_diffrn_measurement_device 'four-circle diffractometer'
_diffrn_measurement_device_type 'XtaLAB Synergy, Dualflex, HyPix'
_diffrn_measurement_method '\w scans'
_diffrn_orient_matrix_type 'CrysAlisPro convention (1999,Acta A55,543-557)'
_diffrn_orient_matrix_UB_11 0.0151732000
_diffrn_orient_matrix_UB_12 -0.0613935000
_diffrn_orient_matrix_UB_13 0.0723331000
_diffrn_orient_matrix_UB_21 0.0571796000
_diffrn_orient_matrix_UB_22 -0.0403974000
_diffrn_orient_matrix_UB_23 -0.0306027000
_diffrn_orient_matrix_UB_31 0.0339180000
_diffrn_orient_matrix_UB_32 0.0951971000
_diffrn_orient_matrix_UB_33 0.0335492000
_diffrn_radiation_monochromator mirror
_diffrn_radiation_probe x-ray
_diffrn_radiation_type 'Cu K\a'
_diffrn_radiation_wavelength 1.54184
_diffrn_reflns_av_R_equivalents 0.0757
_diffrn_reflns_av_unetI/netI 0.0422
_diffrn_reflns_Laue_measured_fraction_full 0.990
_diffrn_reflns_Laue_measured_fraction_max 0.922
_diffrn_reflns_limit_h_max 28
_diffrn_reflns_limit_h_min -28
_diffrn_reflns_limit_k_max 15
_diffrn_reflns_limit_k_min -15
_diffrn_reflns_limit_l_max 22
_diffrn_reflns_limit_l_min -21
_diffrn_reflns_number 32359
_diffrn_reflns_point_group_measured_fraction_full 0.990
_diffrn_reflns_point_group_measured_fraction_max 0.922
_diffrn_reflns_theta_full 67.684
_diffrn_reflns_theta_max 78.163
_diffrn_reflns_theta_min 3.913
_diffrn_source 'micro-focus sealed X-ray tube'
_diffrn_source_type 'PhotonJet (Cu) X-ray Source'
_exptl_absorpt_coefficient_mu 7.386
_exptl_absorpt_correction_T_max 1.000
_exptl_absorpt_correction_T_min 0.147
_exptl_absorpt_correction_type gaussian
_exptl_absorpt_process_details
;
CrysAlisPro 1.171.40.84a (Rigaku Oxford Diffraction, 2020)
Numerical absorption correction based on gaussian integration over
a multifaceted crystal model
Empirical absorption correction using spherical harmonics,
implemented in SCALE3 ABSPACK scaling algorithm.
;
_exptl_crystal_colour 'clear colourless'
_exptl_crystal_colour_lustre clear
_exptl_crystal_colour_primary colourless
_exptl_crystal_density_diffrn 1.571
_exptl_crystal_description irregular
_exptl_crystal_F_000 2496
_exptl_crystal_size_max 0.335
_exptl_crystal_size_mid 0.267
_exptl_crystal_size_min 0.169
_refine_diff_density_max 0.684
_refine_diff_density_min -0.435
_refine_diff_density_rms 0.058
_refine_ls_extinction_method none
_refine_ls_goodness_of_fit_ref 1.052
_refine_ls_hydrogen_treatment constr
_refine_ls_matrix_type full
_refine_ls_number_parameters 454
_refine_ls_number_reflns 5179
_refine_ls_number_restraints 443
_refine_ls_restrained_S_all 1.081
_refine_ls_R_factor_all 0.0793
_refine_ls_R_factor_gt 0.0582
_refine_ls_shift/su_max 0.001
_refine_ls_shift/su_mean 0.000
_refine_ls_structure_factor_coef Fsqd
_refine_ls_weighting_details 'w=1/[\s^2^(Fo^2^)+(0.0878P)^2^+5.6421P] where P=(Fo^2^+2Fc^2^)/3'
_refine_ls_weighting_scheme calc
_refine_ls_wR_factor_gt 0.1702
_refine_ls_wR_factor_ref 0.1895
_reflns_Friedel_coverage 0.000
_reflns_number_gt 3432
_reflns_number_total 5179
_reflns_threshold_expression 'I > 2\s(I)'
_cod_data_source_file d1nj00312g2.cif
_cod_data_source_block hut20_101_10_270_00
_cod_depositor_comments 'Adding full bibliography for 7060642--7060658.cif.'
_cod_database_code 7060652
_shelx_shelxl_version_number 2018/3
_chemical_oxdiff_formula 'C11 H10 N O'
_shelx_space_group_comment
;
The symmetry employed for this shelxl refinement is uniquely defined
by the following loop, which should always be used as a source of
symmetry information in preference to the above space-group names.
They are only intended as comments.
;
_reflns_odcompleteness_completeness 99.29
_reflns_odcompleteness_iscentric 1
_reflns_odcompleteness_theta 66.97
_olex2_refinement_description
;
1. Fixed Uiso
 At 1.2 times of:
  All C(H) groups
2. Restrained distances
 C6A-C7A = C6B-C7B
 1.32184 with sigma of 0.02
 C3A-C6A = C3B-C6B = C7A-C8 = C7B-C8
 1.50961 with sigma of 0.02
 S1-O1A = S1-O2A = S1-O3 = S1-O1B = S1-O2B
 1.42839 with sigma of 0.02
 C27A-F1A = C27A-F2A = C27A-F3A
 1.35132 with sigma of 0.02
 C27B-F1B = C27B-F2B = C27B-F3B
 1.35132 with sigma of 0.02
3. Uiso/Uaniso restraints and constraints
C6A \\sim C7A \\sim C6B \\sim C7B: within 2A with sigma of 0.01 and sigma for
terminal atoms of 0.02 within 2A
N1B \\sim C1B \\sim C2B \\sim C3B \\sim C4B \\sim C5B \\sim N1A \\sim C1A \\sim
C2A \\sim C3A \\sim C4A \\sim C5A \\sim C6A \\sim C6B \\sim C7A \\sim C7B:
within 2A with sigma of 0.01 and sigma for terminal atoms of 0.02 within 2A
S1 \\sim O1A \\sim O2A \\sim O3 \\sim C27A \\sim F1A \\sim F2A \\sim F3A \\sim
C27B \\sim F1B \\sim F2B \\sim F3B \\sim O1B \\sim O2B: within 2A with sigma of
0.01 and sigma for terminal atoms of 0.02 within 2A
4. Others
 Sof(N1B)=Sof(C1B)=Sof(H1B)=Sof(C2B)=Sof(H2B)=Sof(C3B)=Sof(C4B)=Sof(H4B)=
 Sof(C5B)=Sof(H5B)=Sof(C6B)=Sof(H6B)=Sof(C7B)=Sof(H7B)=1-FVAR(1)
 Sof(C6A)=Sof(H6A)=Sof(C7A)=Sof(H7A)=Sof(N1A)=Sof(C1A)=Sof(H1A)=Sof(C2A)=
 Sof(H2A)=Sof(C3A)=Sof(C4A)=Sof(H4A)=Sof(C5A)=Sof(H5A)=FVAR(1)
 Sof(F1B)=Sof(F2B)=Sof(F3B)=Sof(O1B)=Sof(O2B)=Sof(C27B)=1-FVAR(5)
 Sof(F1A)=Sof(F2A)=Sof(F3A)=Sof(O1A)=Sof(O2A)=Sof(C27A)=FVAR(5)
 1(DFIX)=1(DFIX)=FVAR(6)
5.a Aromatic/amide H refined with riding coordinates:
 C1B(H1B), C2B(H2B), C4B(H4B), C5B(H5B), C6A(H6A), C7A(H7A), C6B(H6B),
 C7B(H7B), C9(H9), C10(H10), C11(H11), C12(H12), C13(H13), C14(H14), C15(H15),
 C17(H17), C18(H18), C19(H19), C20(H20), C22(H22), C23(H23), C24(H24), C25(H25),
  C26(H26), C1A(H1A), C2A(H2A), C4A(H4A), C5A(H5A)
5.b Fitted hexagon refined as free rotating group:
 N1B(C1B,C2B,C3B,C4B,C5B)
;
_olex2_submission_special_instructions 'No special instructions were received'
_oxdiff_exptl_absorpt_empirical_details
;
Empirical correction (ABSPACK) includes:
- Absorption correction using spherical harmonics
- Frame scaling
- Detector area scaling
;
_oxdiff_exptl_absorpt_empirical_full_max 2.703
_oxdiff_exptl_absorpt_empirical_full_min 0.381

loop_
_space_group_symop_operation_xyz
'x, y, z'
'-x, y, -z+1/2'
'x+1/2, y+1/2, z'
'-x+1/2, y+1/2, -z+1/2'
'-x, -y, -z'
'x, -y, z-1/2'
'-x+1/2, -y+1/2, -z'
'x+1/2, -y+1/2, z-1/2'

loop_
_atom_site_label
_atom_site_type_symbol
_atom_site_fract_x
_atom_site_fract_y
_atom_site_fract_z
_atom_site_U_iso_or_equiv
_atom_site_adp_type
_atom_site_occupancy
_atom_site_site_symmetry_order
_atom_site_calc_flag
_atom_site_refinement_flags_posn
_atom_site_refinement_flags_adp
_atom_site_refinement_flags_occupancy
_atom_site_disorder_assembly
_atom_site_disorder_group
Ag1 Ag 0.50513(2) 0.38287(4) 0.55136(3) 0.1265(3) Uani 1 1 d . . . . .
N1B N 0.4363(14) 0.418(3) 0.6049(18) 0.103(3) Uani 0.189(9) 1 d G U P A 2
C1B C 0.3785(16) 0.381(3) 0.5943(17) 0.103(3) Uani 0.189(9) 1 d G U P A 2
H1B H 0.367461 0.336709 0.555054 0.123 Uiso 0.189(9) 1 calc R U P A 2
C2B C 0.3370(11) 0.412(2) 0.6425(18) 0.102(3) Uani 0.189(9) 1 d G U P A 2
H2B H 0.298294 0.387360 0.635423 0.123 Uiso 0.189(9) 1 calc R U P A 2
C3B C 0.3534(12) 0.478(2) 0.7012(15) 0.100(2) Uani 0.189(9) 1 d DG U P A 2
C4B C 0.4113(13) 0.515(2) 0.7118(14) 0.102(3) Uani 0.189(9) 1 d G U P A 2
H4B H 0.422307 0.559257 0.751103 0.123 Uiso 0.189(9) 1 calc R U P A 2
C5B C 0.4528(11) 0.484(3) 0.6637(18) 0.104(3) Uani 0.189(9) 1 d G U P A 2
H5B H 0.491476 0.508607 0.670735 0.124 Uiso 0.189(9) 1 calc R U P A 2
N2 N 0.5852(2) 0.3614(4) 0.5001(3) 0.1085(14) Uani 1 1 d . . . . .
C6A C 0.2765(3) 0.4665(5) 0.7363(4) 0.0983(17) Uani 0.811(9) 1 d D U P A 1
H6A H 0.242246 0.430394 0.719944 0.118 Uiso 0.811(9) 1 calc R U P A 1
C7A C 0.2752(3) 0.5301(6) 0.7939(4) 0.1015(19) Uani 0.811(9) 1 d D U P A 1
H7A H 0.309117 0.567005 0.810274 0.122 Uiso 0.811(9) 1 calc R U P A 1
C6B C 0.3109(12) 0.504(2) 0.7578(16) 0.099(3) Uani 0.189(9) 1 d D U P A 2
H6B H 0.330976 0.535841 0.798871 0.119 Uiso 0.189(9) 1 calc R U P A 2
C7B C 0.2542(12) 0.497(3) 0.7677(16) 0.102(4) Uani 0.189(9) 1 d D U P A 2
H7B H 0.231061 0.459337 0.732031 0.122 Uiso 0.189(9) 1 calc R U P A 2
C8 C 0.2213(2) 0.5435(5) 0.8325(4) 0.1149(19) Uani 1 1 d D . . . .
C9 C 0.1641(3) 0.5055(5) 0.8075(4) 0.129(2) Uani 1 1 d . . . . .
H9 H 0.157737 0.469617 0.762875 0.155 Uiso 1 1 calc R U . . .
C10 C 0.1181(3) 0.5237(6) 0.8520(5) 0.133(2) Uani 1 1 d . . . . .
H10 H 0.080220 0.499609 0.837184 0.159 Uiso 1 1 calc R U . . .
C11 C 0.1279(3) 0.5762(6) 0.9164(4) 0.125(2) Uani 1 1 d . . . . .
H11 H 0.096594 0.587203 0.945571 0.150 Uiso 1 1 calc R U . . .
C12 C 0.1816(4) 0.6126(6) 0.9394(5) 0.139(2) Uani 1 1 d . . . . .
H12 H 0.187183 0.648287 0.984195 0.166 Uiso 1 1 calc R U . . .
C13 C 0.2284(4) 0.5977(6) 0.8975(4) 0.134(2) Uani 1 1 d . . . . .
H13 H 0.265329 0.624725 0.913453 0.160 Uiso 1 1 calc R U . . .
C14 C 0.5929(3) 0.2854(6) 0.4498(3) 0.1181(18) Uani 1 1 d . . . . .
H14 H 0.561121 0.241358 0.436488 0.142 Uiso 1 1 calc R U . . .
C15 C 0.6439(3) 0.2694(6) 0.4177(3) 0.1189(18) Uani 1 1 d . . . . .
H15 H 0.645799 0.216546 0.382770 0.143 Uiso 1 1 calc R U . . .
C16 C 0.6921(2) 0.3292(5) 0.4357(3) 0.1019(14) Uani 1 1 d . . . . .
C17 C 0.6865(3) 0.4046(5) 0.4873(4) 0.1149(18) Uani 1 1 d . . . . .
H17 H 0.718624 0.447223 0.501706 0.138 Uiso 1 1 calc R U . . .
C18 C 0.6333(3) 0.4190(5) 0.5191(4) 0.1195(18) Uani 1 1 d . . . . .
H18 H 0.631079 0.470616 0.554849 0.143 Uiso 1 1 calc R U . . .
C19 C 0.7481(3) 0.3094(5) 0.4017(3) 0.1060(15) Uani 1 1 d . . . . .
H19 H 0.748251 0.254394 0.368189 0.127 Uiso 1 1 calc R U . . .
C20 C 0.7966(3) 0.3609(5) 0.4142(4) 0.1072(15) Uani 1 1 d . . . . .
H20 H 0.795170 0.416923 0.446672 0.129 Uiso 1 1 calc R U . . .
C21 C 0.8533(2) 0.3437(4) 0.3846(3) 0.0967(13) Uani 1 1 d . . . . .
C22 C 0.8636(3) 0.2726(5) 0.3303(3) 0.1102(16) Uani 1 1 d . . . . .
H22 H 0.832435 0.233909 0.307763 0.132 Uiso 1 1 calc R U . . .
C23 C 0.9202(3) 0.2586(5) 0.3092(3) 0.1174(17) Uani 1 1 d . . . . .
H23 H 0.926910 0.210047 0.272607 0.141 Uiso 1 1 calc R U . . .
C24 C 0.9660(3) 0.3148(5) 0.3413(3) 0.1104(16) Uani 1 1 d . . . . .
H24 H 1.004184 0.303404 0.327964 0.132 Uiso 1 1 calc R U . . .
C25 C 0.9557(3) 0.3886(5) 0.3935(4) 0.127(2) Uani 1 1 d . . . . .
H25 H 0.986758 0.428880 0.414951 0.153 Uiso 1 1 calc R U . . .
C26 C 0.9003(3) 0.4024(6) 0.4135(4) 0.128(2) Uani 1 1 d . . . . .
H26 H 0.893655 0.453702 0.448250 0.153 Uiso 1 1 calc R U . . .
S1 S 0.41487(8) 0.28041(18) 0.40097(8) 0.1267(6) Uani 1 1 d D U . . .
F1A F 0.4425(7) 0.1205(8) 0.3109(8) 0.170(4) Uani 0.508(6) 1 d D U P B 1
F2A F 0.4184(6) 0.2418(9) 0.2553(5) 0.163(3) Uani 0.508(6) 1 d D U P B 1
F3A F 0.4981(5) 0.2692(9) 0.3115(5) 0.190(4) Uani 0.508(6) 1 d D U P B 1
O1A O 0.4128(7) 0.3796(9) 0.3840(8) 0.158(4) Uani 0.508(6) 1 d D U P B 1
O2A O 0.3584(5) 0.2237(11) 0.3868(7) 0.171(3) Uani 0.508(6) 1 d D U P B 1
C27A C 0.4470(8) 0.2225(12) 0.3154(8) 0.142(3) Uani 0.508(6) 1 d D U P B 1
F1B F 0.4670(7) 0.1530(13) 0.3274(8) 0.175(4) Uani 0.492(6) 1 d D U P B 2
F2B F 0.3746(7) 0.2340(9) 0.2745(6) 0.171(4) Uani 0.492(6) 1 d D U P B 2
F3B F 0.3673(6) 0.1227(9) 0.3648(6) 0.191(4) Uani 0.492(6) 1 d D U P B 2
O1B O 0.4510(5) 0.3702(9) 0.3754(7) 0.137(4) Uani 0.492(6) 1 d D U P B 2
O2B O 0.3595(4) 0.3221(10) 0.4186(6) 0.149(3) Uani 0.492(6) 1 d D U P B 2
C27B C 0.4069(7) 0.1917(14) 0.3346(8) 0.149(3) Uani 0.492(6) 1 d D U P B 2
O3 O 0.44805(18) 0.2305(4) 0.4615(2) 0.1342(14) Uani 1 1 d D U . . .
N1A N 0.4309(4) 0.4146(8) 0.6160(4) 0.0994(14) Uani 0.811(9) 1 d . U P A 1
C1A C 0.3814(5) 0.3606(7) 0.6052(5) 0.104(2) Uani 0.811(9) 1 d . U P A 1
H1A H 0.380005 0.307973 0.569710 0.125 Uiso 0.811(9) 1 calc R U P A 1
C2A C 0.3318(4) 0.3762(6) 0.6422(5) 0.1033(18) Uani 0.811(9) 1 d . U P A 1
H2A H 0.298196 0.335846 0.630441 0.124 Uiso 0.811(9) 1 calc R U P A 1
C3A C 0.3315(3) 0.4505(5) 0.6963(4) 0.0952(15) Uani 0.811(9) 1 d D U P A 1
C4A C 0.3832(4) 0.5050(6) 0.7095(5) 0.1057(16) Uani 0.811(9) 1 d . U P A 1
H4A H 0.386234 0.555445 0.746544 0.127 Uiso 0.811(9) 1 calc R U P A 1
C5A C 0.4314(4) 0.4866(7) 0.6686(5) 0.1055(17) Uani 0.811(9) 1 d . U P A 1
H5A H 0.465430 0.526480 0.678639 0.127 Uiso 0.811(9) 1 calc R U P A 1

loop_
_atom_site_aniso_label
_atom_site_aniso_U_11
_atom_site_aniso_U_22
_atom_site_aniso_U_33
_atom_site_aniso_U_23
_atom_site_aniso_U_13
_atom_site_aniso_U_12
Ag1 0.1107(4) 0.1570(5) 0.1175(4) 0.0218(3) 0.0429(3) 0.0101(2)
N1B 0.117(5) 0.095(5) 0.102(5) 0.002(5) 0.033(5) 0.003(5)
C1B 0.116(5) 0.096(5) 0.101(5) 0.003(5) 0.037(5) 0.003(5)
C2B 0.114(5) 0.093(5) 0.105(4) 0.001(5) 0.035(4) 0.003(5)
C3B 0.110(4) 0.091(4) 0.105(4) -0.001(4) 0.032(4) 0.002(4)
C4B 0.110(5) 0.092(5) 0.109(5) -0.003(5) 0.030(5) 0.001(5)
C5B 0.113(5) 0.094(5) 0.108(5) -0.001(5) 0.034(5) 0.002(5)
N2 0.091(3) 0.128(4) 0.109(3) 0.032(3) 0.024(2) 0.007(3)
C6A 0.108(4) 0.089(3) 0.101(3) 0.004(3) 0.023(3) -0.003(3)
C7A 0.105(4) 0.095(4) 0.105(4) 0.004(3) 0.017(3) 0.003(3)
C6B 0.106(5) 0.091(5) 0.104(5) 0.000(4) 0.030(5) 0.002(5)
C7B 0.105(7) 0.093(7) 0.109(7) 0.005(6) 0.022(6) 0.001(6)
C8 0.094(3) 0.116(4) 0.142(5) 0.046(4) 0.051(3) 0.030(3)
C9 0.124(5) 0.134(5) 0.135(5) 0.019(4) 0.047(4) 0.025(4)
C10 0.108(4) 0.133(5) 0.165(6) 0.007(5) 0.052(4) 0.012(3)
C11 0.122(5) 0.127(5) 0.132(5) 0.031(4) 0.049(4) 0.029(4)
C12 0.135(6) 0.148(6) 0.135(6) 0.010(4) 0.026(5) 0.042(5)
C13 0.136(5) 0.140(5) 0.127(5) 0.010(4) 0.021(4) 0.018(4)
C14 0.100(4) 0.163(6) 0.092(3) 0.000(4) 0.014(3) -0.013(4)
C15 0.096(3) 0.164(6) 0.098(3) -0.002(3) 0.013(3) -0.007(4)
C16 0.095(3) 0.107(4) 0.105(4) 0.019(3) 0.018(3) 0.008(3)
C17 0.089(3) 0.098(4) 0.158(6) 0.008(4) 0.011(3) -0.009(3)
C18 0.118(4) 0.097(4) 0.147(5) 0.003(3) 0.029(4) 0.005(3)
C19 0.112(4) 0.111(4) 0.095(3) 0.006(3) 0.012(3) 0.007(3)
C20 0.108(4) 0.101(3) 0.116(4) 0.013(3) 0.025(3) 0.011(3)
C21 0.097(3) 0.100(3) 0.096(3) 0.008(3) 0.027(3) 0.015(3)
C22 0.103(3) 0.127(4) 0.103(3) -0.017(3) 0.027(3) -0.009(3)
C23 0.114(4) 0.127(4) 0.117(4) -0.018(3) 0.043(3) 0.001(3)
C24 0.097(3) 0.115(4) 0.124(4) 0.011(3) 0.033(3) 0.012(3)
C25 0.099(4) 0.147(6) 0.137(5) -0.025(4) 0.024(4) -0.009(3)
C26 0.117(4) 0.137(5) 0.132(5) -0.038(4) 0.030(4) -0.005(4)
S1 0.1169(11) 0.1672(16) 0.0964(9) 0.0163(9) 0.0108(8) 0.0275(10)
F1A 0.244(9) 0.107(5) 0.153(7) -0.044(5) -0.007(7) 0.007(6)
F2A 0.222(8) 0.163(6) 0.101(5) -0.024(4) -0.013(6) 0.021(7)
F3A 0.218(9) 0.218(9) 0.142(6) -0.033(6) 0.052(6) -0.051(7)
O1A 0.180(9) 0.131(7) 0.158(7) -0.025(6) -0.022(8) 0.051(7)
O2A 0.174(7) 0.181(8) 0.160(7) 0.001(7) 0.017(6) 0.027(7)
C27A 0.175(6) 0.147(6) 0.103(5) -0.009(5) 0.003(5) 0.008(6)
F1B 0.221(9) 0.170(8) 0.137(7) -0.017(6) 0.035(6) 0.015(7)
F2B 0.248(9) 0.152(6) 0.103(5) -0.009(5) -0.034(6) -0.026(7)
F3B 0.247(9) 0.166(8) 0.153(7) 0.025(6) -0.022(7) -0.085(7)
O1B 0.129(7) 0.121(6) 0.160(7) 0.044(6) -0.003(7) -0.026(6)
O2B 0.124(6) 0.167(8) 0.156(7) -0.014(6) 0.008(5) 0.048(6)
C27B 0.184(6) 0.153(6) 0.109(5) -0.004(5) 0.000(5) 0.003(6)
O3 0.115(3) 0.189(4) 0.097(2) 0.032(2) 0.000(2) 0.004(3)
N1A 0.114(3) 0.093(3) 0.096(3) 0.006(3) 0.037(2) 0.005(3)
C1A 0.118(3) 0.098(4) 0.101(4) -0.002(3) 0.038(3) 0.004(3)
C2A 0.114(3) 0.095(4) 0.106(3) 0.001(3) 0.039(3) 0.001(3)
C3A 0.107(3) 0.082(3) 0.100(3) 0.006(3) 0.031(3) 0.004(3)
C4A 0.116(4) 0.095(3) 0.110(3) -0.010(3) 0.030(3) 0.003(3)
C5A 0.112(4) 0.095(3) 0.113(4) 0.004(3) 0.030(3) -0.002(3)

loop_
_atom_type_symbol
_atom_type_description
_atom_type_scat_dispersion_real
_atom_type_scat_dispersion_imag
_atom_type_scat_source
C C 0.0181 0.0091 'International Tables Vol C Tables 4.2.6.8 and 6.1.1.4'
H H 0.0000 0.0000 'International Tables Vol C Tables 4.2.6.8 and 6.1.1.4'
Ag Ag 0.1306 4.2820 'International Tables Vol C Tables 4.2.6.8 and 6.1.1.4'
F F 0.0727 0.0534 'International Tables Vol C Tables 4.2.6.8 and 6.1.1.4'
N N 0.0311 0.0180 'International Tables Vol C Tables 4.2.6.8 and 6.1.1.4'
O O 0.0492 0.0322 'International Tables Vol C Tables 4.2.6.8 and 6.1.1.4'
S S 0.3331 0.5567 'International Tables Vol C Tables 4.2.6.8 and 6.1.1.4'

loop_
_exptl_crystal_face_index_h
_exptl_crystal_face_index_k
_exptl_crystal_face_index_l
_exptl_crystal_face_perp_dist
-9 6 -1 0.0740
-13 -2 6 0.2014
-11 -4 -5 0.1464
6 -8 -1 0.0747
6 6 6 0.1214
8 6 4 0.1264
7 7 3 0.1275
2 -8 4 0.0882
3 -5 -9 0.0926
13 3 -5 0.1396
12 5 -1 0.1328
5 4 9 0.1313
9 5 -6 0.1272
3 -1 -12 0.1012
1 0 12 0.1432
-6 -6 6 0.1612
5 6 -8 0.1246
8 -4 8 0.0976
6 -6 7 0.0810
10 -4 6 0.0996
2 8 0 0.1267
4 -6 7 0.0948
3 -3 11 0.1211
5 -7 -5 0.0833
6 -7 2 0.0703
3 -8 0 0.0807
7 5 8 0.1247
7 -7 4 0.0717
-8 3 9 0.1739
-10 -4 7 0.1851
-5 5 9 0.1635

loop_
_geom_angle_atom_site_label_1
_geom_angle_atom_site_label_2
_geom_angle_atom_site_label_3
_geom_angle
_geom_angle_site_symmetry_1
_geom_angle_site_symmetry_3
_geom_angle_publ_flag
N1B Ag1 N2 172.8(11) . . ?
N1B Ag1 O3 95.6(11) . . ?
N2 Ag1 O3 91.50(18) . . ?
N2 Ag1 N1A 172.1(3) . . ?
N1A Ag1 O3 95.9(3) . . ?
C1B N1B Ag1 129.7(19) . . ?
C1B N1B C5B 120.0 . . ?
C5B N1B Ag1 110.2(19) . . ?
N1B C1B H1B 120.0 . . ?
C2B C1B N1B 120.0 . . ?
C2B C1B H1B 120.0 . . ?
C1B C2B H2B 120.0 . . ?
C1B C2B C3B 120.0 . . ?
C3B C2B H2B 120.0 . . ?
C2B C3B C6B 121(2) . . ?
C4B C3B C2B 120.0 . . ?
C4B C3B C6B 119(2) . . ?
C3B C4B H4B 120.0 . . ?
C5B C4B C3B 120.0 . . ?
C5B C4B H4B 120.0 . . ?
N1B C5B H5B 120.0 . . ?
C4B C5B N1B 120.0 . . ?
C4B C5B H5B 120.0 . . ?
C14 N2 Ag1 123.3(4) . . ?
C18 N2 Ag1 121.6(5) . . ?
C18 N2 C14 114.9(5) . . ?
C7A C6A H6A 118.8 . . ?
C7A C6A C3A 122.4(7) . . ?
C3A C6A H6A 118.8 . . ?
C6A C7A H7A 119.3 . . ?
C6A C7A C8 121.4(7) . . ?
C8 C7A H7A 119.3 . . ?
C3B C6B H6B 110.0 . . ?
C7B C6B C3B 140(3) . . ?
C7B C6B H6B 110.0 . . ?
C6B C7B H7B 116.3 . . ?
C6B C7B C8 127(3) . . ?
C8 C7B H7B 116.3 . . ?
C9 C8 C7A 125.5(7) . . ?
C9 C8 C7B 96.3(13) . . ?
C13 C8 C7A 115.3(7) . . ?
C13 C8 C7B 144.5(13) . . ?
C13 C8 C9 119.1(6) . . ?
C8 C9 H9 121.1 . . ?
C10 C9 C8 117.8(7) . . ?
C10 C9 H9 121.1 . . ?
C9 C10 H10 119.7 . . ?
C11 C10 C9 120.5(7) . . ?
C11 C10 H10 119.7 . . ?
C10 C11 H11 119.2 . . ?
C12 C11 C10 121.5(7) . . ?
C12 C11 H11 119.2 . . ?
C11 C12 H12 119.8 . . ?
C11 C12 C13 120.4(8) . . ?
C13 C12 H12 119.8 . . ?
C8 C13 C12 120.6(8) . . ?
C8 C13 H13 119.7 . . ?
C12 C13 H13 119.7 . . ?
N2 C14 H14 118.0 . . ?
C15 C14 N2 124.1(6) . . ?
C15 C14 H14 118.0 . . ?
C14 C15 H15 119.5 . . ?
C14 C15 C16 120.9(6) . . ?
C16 C15 H15 119.5 . . ?
C15 C16 C17 116.6(5) . . ?
C15 C16 C19 120.5(6) . . ?
C17 C16 C19 122.9(5) . . ?
C16 C17 H17 119.5 . . ?
C16 C17 C18 120.9(6) . . ?
C18 C17 H17 119.5 . . ?
N2 C18 C17 122.5(6) . . ?
N2 C18 H18 118.8 . . ?
C17 C18 H18 118.8 . . ?
C16 C19 H19 116.9 . . ?
C20 C19 C16 126.2(6) . . ?
C20 C19 H19 116.9 . . ?
C19 C20 H20 115.5 . . ?
C19 C20 C21 129.0(6) . . ?
C21 C20 H20 115.5 . . ?
C22 C21 C20 125.1(6) . . ?
C26 C21 C20 117.3(5) . . ?
C26 C21 C22 117.6(5) . . ?
C21 C22 H22 119.9 . . ?
C21 C22 C23 120.2(6) . . ?
C23 C22 H22 119.9 . . ?
C22 C23 H23 119.7 . . ?
C24 C23 C22 120.5(6) . . ?
C24 C23 H23 119.7 . . ?
C23 C24 H24 120.2 . . ?
C23 C24 C25 119.7(6) . . ?
C25 C24 H24 120.2 . . ?
C24 C25 H25 120.3 . . ?
C26 C25 C24 119.4(6) . . ?
C26 C25 H25 120.3 . . ?
C21 C26 H26 118.8 . . ?
C25 C26 C21 122.5(6) . . ?
C25 C26 H26 118.8 . . ?
O1A S1 O2A 115.1(9) . . ?
O1A S1 C27A 101.2(8) . . ?
O1A S1 O3 128.5(7) . . ?
O2A S1 C27A 93.0(7) . . ?
O1B S1 C27B 109.2(8) . . ?
O2B S1 O1B 107.2(8) . . ?
O2B S1 C27B 112.1(7) . . ?
O2B S1 O3 114.4(5) . . ?
O3 S1 O2A 107.9(5) . . ?
O3 S1 C27A 103.6(5) . . ?
O3 S1 O1B 108.2(5) . . ?
O3 S1 C27B 105.6(5) . . ?
F1A C27A S1 113.7(12) . . ?
F2A C27A S1 115.1(12) . . ?
F2A C27A F1A 96.3(12) . . ?
F2A C27A F3A 105.1(15) . . ?
F3A C27A S1 105.4(10) . . ?
F3A C27A F1A 121.1(17) . . ?
F1B C27B S1 104.6(11) . . ?
F2B C27B S1 108.9(12) . . ?
F2B C27B F1B 120.1(14) . . ?
F2B C27B F3B 103.9(13) . . ?
F3B C27B S1 100.6(10) . . ?
F3B C27B F1B 116.9(15) . . ?
S1 O3 Ag1 108.9(3) . . ?
C1A N1A Ag1 120.8(6) . . ?
C1A N1A C5A 115.2(6) . . ?
C5A N1A Ag1 124.0(6) . . ?
N1A C1A H1A 117.5 . . ?
N1A C1A C2A 125.1(7) . . ?
C2A C1A H1A 117.5 . . ?
C1A C2A H2A 119.8 . . ?
C3A C2A C1A 120.4(7) . . ?
C3A C2A H2A 119.8 . . ?
C2A C3A C6A 119.6(7) . . ?
C2A C3A C4A 115.1(6) . . ?
C4A C3A C6A 125.4(6) . . ?
C3A C4A H4A 119.3 . . ?
C3A C4A C5A 121.4(7) . . ?
C5A C4A H4A 119.3 . . ?
N1A C5A C4A 122.8(7) . . ?
N1A C5A H5A 118.6 . . ?
C4A C5A H5A 118.6 . . ?

loop_
_geom_bond_atom_site_label_1
_geom_bond_atom_site_label_2
_geom_bond_distance
_geom_bond_site_symmetry_2
_geom_bond_publ_flag
Ag1 N1B 1.96(2) . ?
Ag1 N2 2.126(5) . ?
Ag1 O3 2.789(5) . ?
Ag1 N1A 2.167(7) . ?
N1B C1B 1.3900 . ?
N1B C5B 1.3900 . ?
C1B H1B 0.9300 . ?
C1B C2B 1.3900 . ?
C2B H2B 0.9300 . ?
C2B C3B 1.3900 . ?
C3B C4B 1.3900 . ?
C3B C6B 1.50(2) . ?
C4B H4B 0.9300 . ?
C4B C5B 1.3900 . ?
C5B H5B 0.9300 . ?
N2 C14 1.355(8) . ?
N2 C18 1.336(8) . ?
C6A H6A 0.9300 . ?
C6A C7A 1.327(9) . ?
C6A C3A 1.507(9) . ?
C7A H7A 0.9300 . ?
C7A C8 1.467(8) . ?
C6B H6B 0.9300 . ?
C6B C7B 1.32(2) . ?
C7B H7B 0.9300 . ?
C7B C8 1.56(2) . ?
C8 C9 1.422(10) . ?
C8 C13 1.364(10) . ?
C9 H9 0.9300 . ?
C9 C10 1.392(9) . ?
C10 H10 0.9300 . ?
C10 C11 1.349(10) . ?
C11 H11 0.9300 . ?
C11 C12 1.337(11) . ?
C12 H12 0.9300 . ?
C12 C13 1.369(11) . ?
C13 H13 0.9300 . ?
C14 H14 0.9300 . ?
C14 C15 1.352(8) . ?
C15 H15 0.9300 . ?
C15 C16 1.353(8) . ?
C16 C17 1.357(9) . ?
C16 C19 1.478(8) . ?
C17 H17 0.9300 . ?
C17 C18 1.391(9) . ?
C18 H18 0.9300 . ?
C19 H19 0.9300 . ?
C19 C20 1.286(8) . ?
C20 H20 0.9300 . ?
C20 C21 1.450(8) . ?
C21 C22 1.374(7) . ?
C21 C26 1.371(9) . ?
C22 H22 0.9300 . ?
C22 C23 1.381(8) . ?
C23 H23 0.9300 . ?
C23 C24 1.353(8) . ?
C24 H24 0.9300 . ?
C24 C25 1.371(9) . ?
C25 H25 0.9300 . ?
C25 C26 1.349(9) . ?
C26 H26 0.9300 . ?
S1 O1A 1.307(12) . ?
S1 O2A 1.476(13) . ?
S1 C27A 1.916(17) . ?
S1 O1B 1.508(9) . ?
S1 O2B 1.424(9) . ?
S1 C27B 1.653(18) . ?
S1 O3 1.427(4) . ?
F1A C27A 1.313(15) . ?
F2A C27A 1.244(14) . ?
F3A C27A 1.311(15) . ?
F1B C27B 1.465(16) . ?
F2B C27B 1.372(14) . ?
F3B C27B 1.403(16) . ?
N1A C1A 1.319(9) . ?
N1A C5A 1.325(9) . ?
C1A H1A 0.9300 . ?
C1A C2A 1.371(10) . ?
C2A H2A 0.9300 . ?
C2A C3A 1.366(10) . ?
C3A C4A 1.369(10) . ?
C4A H4A 0.9300 . ?
C4A C5A 1.390(10) . ?
C5A H5A 0.9300 . ?

loop_
_geom_torsion_atom_site_label_1
_geom_torsion_atom_site_label_2
_geom_torsion_atom_site_label_3
_geom_torsion_atom_site_label_4
_geom_torsion
_geom_torsion_site_symmetry_1
_geom_torsion_site_symmetry_2
_geom_torsion_site_symmetry_3
_geom_torsion_site_symmetry_4
_geom_torsion_publ_flag
Ag1 N1B C1B C2B 176(3) . . . . ?
Ag1 N1B C5B C4B -177(3) . . . . ?
Ag1 N2 C14 C15 -178.7(5) . . . . ?
Ag1 N2 C18 C17 178.5(5) . . . . ?
Ag1 N1A C1A C2A -178.7(7) . . . . ?
Ag1 N1A C5A C4A -179.7(7) . . . . ?
N1B C1B C2B C3B 0.0 . . . . ?
C1B N1B C5B C4B 0.0 . . . . ?
C1B C2B C3B C4B 0.0 . . . . ?
C1B C2B C3B C6B -174(3) . . . . ?
C2B C3B C4B C5B 0.0 . . . . ?
C2B C3B C6B C7B -14(5) . . . . ?
C3B C4B C5B N1B 0.0 . . . . ?
C3B C6B C7B C8 -173(3) . . . . ?
C4B C3B C6B C7B 172(4) . . . . ?
C5B N1B C1B C2B 0.0 . . . . ?
N2 C14 C15 C16 1.4(10) . . . . ?
C6A C7A C8 C9 -10.2(10) . . . . ?
C6A C7A C8 C13 170.0(6) . . . . ?
C6A C3A C4A C5A -178.5(7) . . . . ?
C7A C6A C3A C2A 173.4(7) . . . . ?
C7A C6A C3A C4A -6.4(11) . . . . ?
C7A C8 C9 C10 178.8(6) . . . . ?
C7A C8 C13 C12 -178.1(6) . . . . ?
C6B C3B C4B C5B 175(3) . . . . ?
C6B C7B C8 C9 -180(3) . . . . ?
C6B C7B C8 C13 -3(5) . . . . ?
C7B C8 C9 C10 176.4(13) . . . . ?
C7B C8 C13 C12 -174(2) . . . . ?
C8 C9 C10 C11 0.2(10) . . . . ?
C9 C8 C13 C12 2.0(10) . . . . ?
C9 C10 C11 C12 0.4(11) . . . . ?
C10 C11 C12 C13 0.2(11) . . . . ?
C11 C12 C13 C8 -1.5(11) . . . . ?
C13 C8 C9 C10 -1.4(9) . . . . ?
C14 N2 C18 C17 2.5(9) . . . . ?
C14 C15 C16 C17 0.4(9) . . . . ?
C14 C15 C16 C19 178.4(5) . . . . ?
C15 C16 C17 C18 -0.5(9) . . . . ?
C15 C16 C19 C20 179.8(6) . . . . ?
C16 C17 C18 N2 -1.0(10) . . . . ?
C16 C19 C20 C21 178.0(5) . . . . ?
C17 C16 C19 C20 -2.3(9) . . . . ?
C18 N2 C14 C15 -2.7(9) . . . . ?
C19 C16 C17 C18 -178.5(5) . . . . ?
C19 C20 C21 C22 7.1(10) . . . . ?
C19 C20 C21 C26 -172.5(6) . . . . ?
C20 C21 C22 C23 -176.4(5) . . . . ?
C20 C21 C26 C25 175.9(7) . . . . ?
C21 C22 C23 C24 -0.4(10) . . . . ?
C22 C21 C26 C25 -3.7(11) . . . . ?
C22 C23 C24 C25 -2.1(10) . . . . ?
C23 C24 C25 C26 1.6(11) . . . . ?
C24 C25 C26 C21 1.3(12) . . . . ?
C26 C21 C22 C23 3.2(9) . . . . ?
O1A S1 O3 Ag1 4.6(10) . . . . ?
O2A S1 O3 Ag1 -141.0(6) . . . . ?
C27A S1 O3 Ag1 121.2(5) . . . . ?
O1B S1 C27B F1B 65.0(12) . . . . ?
O1B S1 C27B F2B -64.6(13) . . . . ?
O1B S1 C27B F3B -173.4(9) . . . . ?
O1B S1 O3 Ag1 39.6(7) . . . . ?
O2B S1 C27B F1B -176.4(11) . . . . ?
O2B S1 C27B F2B 54.1(14) . . . . ?
O2B S1 C27B F3B -54.7(11) . . . . ?
O2B S1 O3 Ag1 -79.8(6) . . . . ?
C27B S1 O3 Ag1 156.4(6) . . . . ?
O3 S1 C27B F1B -51.2(12) . . . . ?
O3 S1 C27B F2B 179.3(10) . . . . ?
O3 S1 C27B F3B 70.5(10) . . . . ?
N1A C1A C2A C3A -1.6(12) . . . . ?
C1A N1A C5A C4A -0.4(10) . . . . ?
C1A C2A C3A C6A 179.9(7) . . . . ?
C1A C2A C3A C4A -0.3(10) . . . . ?
C2A C3A C4A C5A 1.7(10) . . . . ?
C3A C6A C7A C8 -179.3(6) . . . . ?
C3A C4A C5A N1A -1.4(11) . . . . ?
C5A N1A C1A C2A 2.0(11) . . . . ?

loop_
_exptl_oxdiff_crystal_face_indexfrac_h
_exptl_oxdiff_crystal_face_indexfrac_k
_exptl_oxdiff_crystal_face_indexfrac_l
_exptl_oxdiff_crystal_face_x
_exptl_oxdiff_crystal_face_y
_exptl_oxdiff_crystal_face_z
-9.0722 6.4766 -0.6603 -0.5830 -0.7602 0.2867
-12.7748 -1.6221 6.1987 0.3541 -0.8546 -0.3797
-11.3802 -3.6907 -4.5611 -0.2760 -0.3620 -0.8904
6.0840 -7.5653 -0.5752 0.5152 0.6711 -0.5331
5.7079 6.1825 6.0160 0.1422 -0.1075 0.9840
8.4541 5.8461 4.3691 0.0854 0.1135 0.9899
7.2655 6.6788 3.4485 -0.0504 0.0401 0.9979
2.1749 -7.7415 3.7438 0.7791 0.3225 -0.5376
2.6487 -5.4047 -8.8264 -0.2664 0.6399 -0.7208
12.9615 2.7825 -4.7962 -0.3211 0.7755 0.5436
11.6430 5.0938 -0.9005 -0.2012 0.4875 0.8496
5.0862 4.4350 8.7117 0.4350 -0.1549 0.8870
8.9436 5.2605 -6.2212 -0.6373 0.4893 0.5954
2.6039 -1.2287 -11.5681 -0.7218 0.5525 -0.4168
0.8629 -0.0656 11.6307 0.8584 -0.3039 0.4132
-5.8896 -6.4419 6.1247 0.7491 -0.2640 -0.6075
5.0631 5.7410 -7.7856 -0.8388 0.2958 0.4571
8.2222 -3.5456 7.7705 0.9045 0.3756 0.2020
6.0618 -5.7609 6.5097 0.9165 0.3801 -0.1244
9.6570 -4.4900 5.5100 0.8207 0.5649 0.0850
2.3835 8.2068 -0.0391 -0.4705 -0.1941 0.8608
3.7529 -6.4263 6.5387 0.9244 0.2741 -0.2651
3.3924 -2.5900 10.5629 0.9745 -0.0246 0.2229
4.6667 -7.2173 -4.7833 0.1679 0.7048 -0.6893
6.2422 -7.3218 2.0189 0.6903 0.5909 -0.4176
2.5364 -8.1855 0.1295 0.5504 0.4717 -0.6889
6.5171 4.5334 7.9125 0.3929 -0.0526 0.9181
6.9100 -6.6575 3.8696 0.7935 0.5456 -0.2696
-8.0870 3.0814 9.3055 0.3612 -0.8717 0.3312
-9.6857 -4.3120 7.0393 0.6269 -0.5951 -0.5028
-4.8034 4.6636 9.2311 0.3085 -0.7456 0.5907
